data_4123732
loop_
_publ_author_name
'Cai, Weizhao'
'G\/ladysiak, Andrzej'
'Anio\/la, Michalina'
'Smith, Vincent J.'
'Barbour, Leonard J.'
'Katrusiak, Andrzej'

_publ_section_title
;
 Giant Negative Area Compressibility Tunable in a Soft Porous Framework
 Material.
;
_journal_issue 29
_journal_name_full 'Journal of the American Chemical Society'
_journal_page_first 9296
_journal_page_last 9301
_journal_paper_doi 10.1021/jacs.5b03280
_journal_volume 137
_journal_year 2015
_chemical_formula_moiety 'C18 H12 N2 O3 Zn, C H4 O'
_chemical_formula_sum 'C19 H16 N2 O4 Zn'
_chemical_formula_weight 401.71
_chemical_name_systematic
; 
 ? 
;
_space_group_IT_number 82
_symmetry_cell_setting tetragonal
_symmetry_space_group_name_Hall 'I -4'
_symmetry_space_group_name_H-M 'I -4'
_atom_sites_solution_hydrogens geom
_atom_sites_solution_primary direct
_atom_sites_solution_secondary difmap
_audit_creation_method SHELXL-97
_cell_angle_alpha 90.00
_cell_angle_beta 90.00
_cell_angle_gamma 90.00
_cell_formula_units_Z 8
_cell_length_a 26.2621(8)
_cell_length_b 26.2621(8)
_cell_length_c 5.1856(3)
_cell_measurement_pressure 630000
_cell_measurement_temperature 296(2)
_cell_volume 3576.5(3)
_computing_cell_refinement 'CrysAlis (Oxford Diffraction, 2010)'
_computing_data_collection 'CrysAlis (Oxford Diffraction, 2010)'
_computing_data_reduction 'CrysAlisRED (Oxford Diffraction, 2010)'
_computing_molecular_graphics 'Mercury (Macrae et al., 2008)'
_computing_publication_material 'SHELXL-97 (Sheldrick, 2008)'
_computing_structure_refinement 'SHELXL-97 (Sheldrick, 2008)'
_computing_structure_solution 'SHELXS-97 (Sheldrick, 2008)'
_diffrn_ambient_temperature 296(2)
_diffrn_measured_fraction_theta_full 0.280
_diffrn_measured_fraction_theta_max 0.280
_diffrn_measurement_device_type 'Oxford Diffraction Xcalibur Eos'
_diffrn_measurement_method
;HP omega scans - for more details see:
A. Budzianowski, A. Katrusiak in High-Pressure Crystallography
(Eds.: A. Katrusiak, P. F. McMillan),
Dordrecht: Kluwer Acad. Publ., 2004 pp.157-168
;
_diffrn_radiation_monochromator graphite
_diffrn_radiation_source 'fine-focus sealed tube'
_diffrn_radiation_type MoK\a
_diffrn_radiation_wavelength 0.71073
_diffrn_reflns_av_R_equivalents 0.0686
_diffrn_reflns_av_sigmaI/netI 0.0438
_diffrn_reflns_limit_h_max 6
_diffrn_reflns_limit_h_min -6
_diffrn_reflns_limit_k_max 33
_diffrn_reflns_limit_k_min -33
_diffrn_reflns_limit_l_max 6
_diffrn_reflns_limit_l_min -6
_diffrn_reflns_number 7363
_diffrn_reflns_theta_full 27.31
_diffrn_reflns_theta_max 27.31
_diffrn_reflns_theta_min 3.47
_exptl_absorpt_coefficient_mu 1.400
_exptl_absorpt_correction_T_max 0.8727
_exptl_absorpt_correction_T_min 0.6870
_exptl_absorpt_correction_type analytical
_exptl_absorpt_process_details
;
Katrusiak, A. (2003). REDSHABS - Program for correcting
reflections intensities for DAC absorption, gasket shadowing
and sample crystal absorption. Adam Mickiewicz University, Pozna\'n.
Katrusiak, A. (2004). Z. Kristallogr. 219, 461-467
;
_exptl_crystal_colour Brown
_exptl_crystal_density_diffrn 1.492
_exptl_crystal_density_method 'not measured'
_exptl_crystal_description Block
_exptl_crystal_F_000 1648
_exptl_crystal_size_max 0.29
_exptl_crystal_size_mid 0.18
_exptl_crystal_size_min 0.10
_refine_diff_density_max 0.279
_refine_diff_density_min -0.234
_refine_diff_density_rms 0.062
_refine_ls_abs_structure_details 'Flack H D (1983), Acta Cryst. A39, 876-881'
_refine_ls_abs_structure_Flack 0.02(5)
_refine_ls_extinction_method none
_refine_ls_goodness_of_fit_ref 1.097
_refine_ls_hydrogen_treatment constr
_refine_ls_matrix_type full
_refine_ls_number_parameters 213
_refine_ls_number_reflns 1138
_refine_ls_number_restraints 324
_refine_ls_restrained_S_all 1.018
_refine_ls_R_factor_all 0.0846
_refine_ls_R_factor_gt 0.0679
_refine_ls_shift/su_max 0.000
_refine_ls_shift/su_mean 0.000
_refine_ls_structure_factor_coef Fsqd
_refine_ls_weighting_details 'calc w=1/[\s^2^(Fo^2^)+(0.1407P)^2^+6.5728P] where P=(Fo^2^+2Fc^2^)/3'
_refine_ls_weighting_scheme calc
_refine_ls_wR_factor_gt 0.1777
_refine_ls_wR_factor_ref 0.1959
_reflns_number_gt 919
_reflns_number_total 1138
_reflns_threshold_expression >2sigma(I)
_cod_data_source_file ja5b03280_si_004.cif
_cod_data_source_block 1MeOH_0.63GPa_in_Methanol-Ethanol
_cod_depositor_comments
;
The following automatic conversions were performed:
'_atom_site_symetry_multiplicity' tag replaced with
'_atom_site_symmetry_multiplicity' tag as specified in the
replacement file
'/usr/data/users/saulius/crontab/automatic-downloads/rss-feeds/ACS/lib/lists/replacement-tags.lst'.

Automatic conversion script
Id: cif_correct_tags 3376 2015-05-07 07:48:27Z andrius 

The following automatic conversions were performed:

'_symmetry_cell_setting' value 'Tetragonal' changed to 'tetragonal'
according to
/usr/data/users/saulius/crontab/automatic-downloads/rss-feeds/ACS/lib/dictionaries/cif_core.dic
dictionary named 'cif_core.dic' version 2.4.2 from 2011-04-26.

Automatic conversion script
Id: cif_fix_values 3271 2015-04-21 07:52:19Z andrius 

 Adding full bibliography for 4123717--4123744.cif.
;
_cod_original_sg_symbol_Hall I-4
_cod_original_sg_symbol_H-M I-4
_cod_database_code 4123732

loop_
_symmetry_equiv_pos_as_xyz
'x, y, z'
'-x, -y, z'
'y, -x, -z'
'-y, x, -z'
'x+1/2, y+1/2, z+1/2'
'-x+1/2, -y+1/2, z+1/2'
'y+1/2, -x+1/2, -z+1/2'
'-y+1/2, x+1/2, -z+1/2'

loop_
_atom_site_label
_atom_site_type_symbol
_atom_site_fract_x
_atom_site_fract_y
_atom_site_fract_z
_atom_site_U_iso_or_equiv
_atom_site_adp_type
_atom_site_occupancy
_atom_site_symmetry_multiplicity
_atom_site_calc_flag
_atom_site_refinement_flags
_atom_site_disorder_assembly
_atom_site_disorder_group
Zn1 Zn 0.27158(7) 0.21492(6) 0.8949(3) 0.0430(6) Uani 1 1 d U . .
O1 O 0.2230(4) 0.2598(5) 1.0523(16) 0.060(3) Uani 1 1 d U . .
H1O H 0.2022 0.2708 0.9399 0.073 Uiso 1 1 d R . .
N1 N 0.2461(5) 0.1425(3) 0.901(2) 0.086(6) Uani 1 1 d DU . .
C1 C 0.2617(4) 0.1062(3) 1.0535(19) 0.043(3) Uani 1 1 d DU . .
H1 H 0.2868 0.1110 1.1772 0.052 Uiso 1 1 calc R . .
N2 N 0.2380(3) 0.0608(3) 1.0165(14) 0.044(3) Uani 1 1 d DU A .
C2 C 0.2097(3) 0.1220(3) 0.7511(11) 0.044(4) Uani 1 1 d DU . .
O2 O 0.2732(4) -0.1658(3) 1.400(2) 0.053(3) Uani 1 1 d U . .
C3 C 0.1808(4) 0.1440(3) 0.5576(14) 0.047(3) Uani 1 1 d DU . .
H3 H 0.1852 0.1779 0.5125 0.057 Uiso 1 1 calc R . .
O3A O 0.3111(10) -0.1225(9) 1.724(4) 0.084(5) Uani 0.569(19) 1 d PU . .
O3B O 0.3442(13) -0.1336(16) 1.556(6) 0.084(5) Uani 0.431(19) 1 d PU . .
C4 C 0.1450(3) 0.1135(4) 0.4322(13) 0.051(4) Uani 1 1 d DU . .
C5 C 0.1155(4) 0.1337(4) 0.2367(15) 0.060(4) Uani 1 1 d DU . .
H5 H 0.1197 0.1677 0.1921 0.072 Uiso 1 1 calc R . .
C6 C 0.0797(3) 0.1048(5) 0.1047(16) 0.061(4) Uani 1 1 d DU . .
H6 H 0.0602 0.1189 -0.0268 0.073 Uiso 1 1 calc R . .
C7 C 0.0738(3) 0.0540(5) 0.1748(15) 0.060(4) Uani 1 1 d DU . .
H7 H 0.0500 0.0339 0.0897 0.072 Uiso 1 1 calc R . .
C8 C 0.1032(3) 0.0328(4) 0.3705(18) 0.055(4) Uani 1 1 d DU . .
H8 H 0.0988 -0.0012 0.4153 0.066 Uiso 1 1 calc R . .
C9 C 0.1394(3) 0.0625(4) 0.5010(13) 0.041(3) Uani 1 1 d DU . .
C10 C 0.1683(3) 0.0405(4) 0.6958(15) 0.043(3) Uani 1 1 d DU . .
H10 H 0.1640 0.0065 0.7418 0.052 Uiso 1 1 calc R . .
C11 C 0.2037(4) 0.0712(4) 0.819(2) 0.044(3) Uani 1 1 d DU . .
C12 C 0.2519(3) 0.0129(4) 1.1305(19) 0.054(2) Uani 1 1 d DU . .
C15 C 0.2801(5) -0.0767(4) 1.363(2) 0.054(2) Uani 1 1 d DU . .
C13A C 0.2717(6) 0.0129(3) 1.377(2) 0.054(2) Uani 0.546(12) 1 d PDU A 1
H13A H 0.2755 0.0436 1.4642 0.065 Uiso 0.546(12) 1 calc PR A 1
C14A C 0.2859(6) -0.0316(4) 1.4983(19) 0.054(2) Uani 0.546(12) 1 d PDU A 1
H14A H 0.2990 -0.0314 1.6650 0.065 Uiso 0.546(12) 1 calc PR A 1
C16A C 0.2600(7) -0.0785(3) 1.117(2) 0.054(2) Uani 0.546(12) 1 d PDU A 1
H16A H 0.2558 -0.1093 1.0315 0.065 Uiso 0.546(12) 1 calc PR A 1
C17A C 0.2464(6) -0.0331(4) 1.0032(19) 0.054(2) Uani 0.546(12) 1 d PDU A 1
H17A H 0.2333 -0.0334 0.8367 0.065 Uiso 0.546(12) 1 calc PR A 1
C13B C 0.3016(3) 0.0062(4) 1.205(3) 0.054(2) Uani 0.454(12) 1 d PDU A 2
H13B H 0.3251 0.0321 1.1765 0.065 Uiso 0.454(12) 1 calc PR A 2
C14B C 0.3173(4) -0.0390(4) 1.324(3) 0.054(2) Uani 0.454(12) 1 d PDU A 2
H14B H 0.3509 -0.0439 1.3750 0.065 Uiso 0.454(12) 1 calc PR A 2
C16B C 0.2288(5) -0.0729(4) 1.291(3) 0.054(2) Uani 0.454(12) 1 d PDU A 2
H16B H 0.2050 -0.0987 1.3172 0.065 Uiso 0.454(12) 1 calc PR A 2
C17B C 0.2172(4) -0.0261(5) 1.175(3) 0.054(2) Uani 0.454(12) 1 d PDU A 2
H17B H 0.1836 -0.0208 1.1245 0.065 Uiso 0.454(12) 1 calc PR A 2
C18 C 0.2926(9) -0.1253(7) 1.494(3) 0.058(4) Uani 1 1 d U A .
O4 O 0.3493(13) 0.1112(13) 1.498(6) 0.231(15) Uiso 1 1 d DU . .
H4 H 0.3318 0.1237 1.6204 0.277 Uiso 1 1 d R . .
C19 C 0.386(3) 0.084(4) 1.656(17) 0.53(8) Uiso 1 1 d DU . .
H19A H 0.3721 0.0773 1.8251 0.793 Uiso 1 1 d R . .
H19B H 0.4148 0.1058 1.6710 0.793 Uiso 1 1 d R . .
H19C H 0.3954 0.0525 1.5765 0.793 Uiso 1 1 d R . .

loop_
_atom_site_aniso_label
_atom_site_aniso_U_11
_atom_site_aniso_U_22
_atom_site_aniso_U_33
_atom_site_aniso_U_23
_atom_site_aniso_U_13
_atom_site_aniso_U_12
Zn1 0.0456(11) 0.0349(9) 0.0486(7) -0.0013(7) -0.0064(7) 0.005(2)
O1 0.066(7) 0.068(7) 0.047(4) -0.015(5) -0.020(4) 0.014(10)
N1 0.148(18) 0.033(5) 0.075(7) 0.022(5) -0.048(10) -0.033(9)
C1 0.013(6) 0.033(6) 0.084(9) 0.001(6) -0.012(6) 0.005(10)
N2 0.018(6) 0.033(5) 0.081(6) 0.007(5) -0.022(5) -0.003(8)
C2 0.062(10) 0.024(6) 0.047(7) -0.008(5) -0.007(6) 0.007(9)
O2 0.062(7) 0.032(5) 0.064(5) 0.006(5) -0.006(6) -0.002(11)
C3 0.046(8) 0.042(7) 0.054(7) 0.010(6) 0.003(5) -0.017(10)
O3A 0.091(10) 0.064(9) 0.095(9) -0.006(8) -0.047(9) 0.021(11)
O3B 0.091(10) 0.064(9) 0.095(9) -0.006(8) -0.047(9) 0.021(11)
C4 0.054(10) 0.044(7) 0.056(7) 0.001(6) -0.020(7) 0.002(11)
C5 0.070(9) 0.040(7) 0.070(8) -0.012(7) -0.027(7) 0.035(11)
C6 0.049(9) 0.068(9) 0.067(7) 0.004(8) -0.022(7) 0.027(13)
C7 0.043(8) 0.057(7) 0.079(8) -0.013(7) -0.033(7) 0.028(10)
C8 0.058(9) 0.026(6) 0.082(9) -0.015(7) -0.035(7) 0.020(11)
C9 0.025(7) 0.035(6) 0.065(6) 0.002(6) -0.008(5) -0.006(10)
C10 0.033(6) 0.028(7) 0.069(6) -0.006(6) -0.015(6) 0.006(10)
C11 0.037(8) 0.038(6) 0.056(7) -0.002(6) -0.013(6) -0.008(9)
C12 0.066(5) 0.035(3) 0.062(4) 0.000(3) -0.013(4) 0.012(6)
C15 0.066(5) 0.035(3) 0.062(4) 0.000(3) -0.013(4) 0.012(6)
C13A 0.066(5) 0.035(3) 0.062(4) 0.000(3) -0.013(4) 0.012(6)
C14A 0.066(5) 0.035(3) 0.062(4) 0.000(3) -0.013(4) 0.012(6)
C16A 0.066(5) 0.035(3) 0.062(4) 0.000(3) -0.013(4) 0.012(6)
C17A 0.066(5) 0.035(3) 0.062(4) 0.000(3) -0.013(4) 0.012(6)
C13B 0.066(5) 0.035(3) 0.062(4) 0.000(3) -0.013(4) 0.012(6)
C14B 0.066(5) 0.035(3) 0.062(4) 0.000(3) -0.013(4) 0.012(6)
C16B 0.066(5) 0.035(3) 0.062(4) 0.000(3) -0.013(4) 0.012(6)
C17B 0.066(5) 0.035(3) 0.062(4) 0.000(3) -0.013(4) 0.012(6)
C18 0.068(10) 0.030(5) 0.076(7) -0.004(6) -0.022(8) 0.012(10)

loop_
_atom_type_symbol
_atom_type_description
_atom_type_scat_dispersion_real
_atom_type_scat_dispersion_imag
_atom_type_scat_source
C C 0.0033 0.0016 'International Tables Vol C Tables 4.2.6.8 and 6.1.1.4'
H H 0.0000 0.0000 'International Tables Vol C Tables 4.2.6.8 and 6.1.1.4'
N N 0.0061 0.0033 'International Tables Vol C Tables 4.2.6.8 and 6.1.1.4'
O O 0.0106 0.0060 'International Tables Vol C Tables 4.2.6.8 and 6.1.1.4'
Zn Zn 0.2839 1.4301 'International Tables Vol C Tables 4.2.6.8 and 6.1.1.4'

loop_
_geom_angle_atom_site_label_1
_geom_angle_atom_site_label_2
_geom_angle_atom_site_label_3
_geom_angle
_geom_angle_site_symmetry_1
_geom_angle_site_symmetry_3
O1 Zn1 O1 103.4(3) 6_554 .
O1 Zn1 O2 112.6(5) 6_554 7_557
O1 Zn1 O2 103.1(4) . 7_557
O1 Zn1 N1 111.7(5) 6_554 .
O1 Zn1 N1 110.6(5) . .
O2 Zn1 N1 114.5(5) 7_557 .
Zn1 O1 Zn1 124.2(5) 6 .
C1 N1 C2 106.3(9) . .
C1 N1 Zn1 126.6(10) . .
C2 N1 Zn1 127.1(7) . .
N1 C1 N2 114.4(9) . .
C1 N2 C11 103.2(7) . .
C1 N2 C12 126.4(6) . .
C11 N2 C12 129.8(8) . .
N1 C2 C3 130.0(8) . .
N1 C2 C11 108.5(6) . .
C3 C2 C11 121.5(6) . .
C18 O2 Zn1 115.1(10) . 8_547
C2 C3 C4 118.0(5) . .
O3B O3A C18 66.8(18) . .
O3A O3B C18 57(2) . .
C5 C4 C9 119.8(7) . .
C5 C4 C3 120.0(7) . .
C9 C4 C3 120.2(5) . .
C4 C5 C6 122.1(5) . .
C5 C6 C7 118.1(6) . .
C6 C7 C8 120.9(7) . .
C7 C8 C9 120.4(7) . .
C10 C9 C4 121.9(6) . .
C10 C9 C8 119.2(8) . .
C4 C9 C8 118.8(6) . .
C11 C10 C9 117.3(7) . .
C10 C11 N2 131.3(8) . .
C10 C11 C2 121.1(6) . .
N2 C11 C2 107.7(6) . .
C13B C12 C13A 51.8(7) . .
C13B C12 C17A 97.0(7) . .
C13A C12 C17A 118.7(5) . .
C13B C12 C17B 118.8(5) . .
C13A C12 C17B 95.2(7) . .
C17A C12 C17B 50.8(8) . .
C13B C12 N2 118.0(6) . .
C13A C12 N2 118.6(8) . .
C17A C12 N2 122.8(8) . .
C17B C12 N2 123.1(5) . .
C16A C15 C14A 122.6(7) . .
C16A C15 C16B 52.3(9) . .
C14A C15 C16B 100.5(8) . .
C16A C15 C14B 99.0(8) . .
C14A C15 C14B 52.7(8) . .
C16B C15 C14B 125.5(8) . .
C16A C15 C18 118.4(10) . .
C14A C15 C18 118.8(10) . .
C16B C15 C18 113.3(12) . .
C14B C15 C18 121.1(11) . .
C14A C13A C12 121.7(4) . .
C13A C14A C15 117.7(4) . .
C17A C16A C15 117.7(4) . .
C16A C17A C12 121.6(2) . .
C12 C13B C14B 120.8(4) . .
C13B C14B C15 117.1(5) . .
C17B C16B C15 112.7(5) . .
C12 C17B C16B 125.1(3) . .
O2 C18 O3A 123.4(19) . .
O2 C18 O3B 110(3) . .
O3A C18 O3B 55.7(16) . .
O2 C18 C15 117.2(13) . .
O3A C18 C15 117.1(17) . .
O3B C18 C15 117(3) . .

loop_
_geom_bond_atom_site_label_1
_geom_bond_atom_site_label_2
_geom_bond_distance
_geom_bond_site_symmetry_2
Zn1 O1 1.902(9) 6_554
Zn1 O1 1.918(11) .
Zn1 O2 1.983(10) 7_557
Zn1 N1 2.016(11) .
O1 Zn1 1.902(9) 6
N1 C1 1.3049(10) .
N1 C2 1.346(16) .
C1 N2 1.3579(10) .
N2 C11 1.3898(10) .
N2 C12 1.436(11) .
C2 C3 1.3820(10) .
C2 C11 1.390(7) .
O2 C18 1.28(2) .
O2 Zn1 1.983(10) 8_547
C3 C4 1.395(7) .
O3A O3B 1.27(4) .
O3A C18 1.29(3) .
O3B C18 1.41(4) .
C4 C5 1.3825(10) .
C4 C9 1.393(7) .
C5 C6 1.390(7) .
C6 C7 1.390(7) .
C7 C8 1.391(7) .
C8 C9 1.404(7) .
C9 C10 1.389(7) .
C10 C11 1.388(7) .
C12 C13B 1.3725(10) .
C12 C13A 1.3819(10) .
C12 C17A 1.385(7) .
C12 C17B 1.393(7) .
C15 C16A 1.382(7) .
C15 C14A 1.383(7) .
C15 C16B 1.402(7) .
C15 C14B 1.405(7) .
C15 C18 1.48(2) .
C13A C14A 1.377(5) .
C16A C17A 1.376(5) .
C13B C14B 1.402(7) .
C16B C17B 1.400(7) .
O4 C19 1.449(10) .

loop_
_geom_torsion_atom_site_label_1
_geom_torsion_atom_site_label_2
_geom_torsion_atom_site_label_3
_geom_torsion_atom_site_label_4
_geom_torsion
_geom_torsion_site_symmetry_1
_geom_torsion_site_symmetry_4
Zn1 O1 Zn1 O1 -139.8(10) 6 6_554
